data_4347331
loop_
_publ_author_name
'Mohapatra, Chandrajeet'
'Samuel, Prinson P.'
'Li, Bin'
'Niep\"otter, Benedikt'
'Sch\"urmann, Christian J'
'Herbst-Irmer, Regine'
'Stalke, Dietmar'
'Maity, Bholanath'
'Koley, Debasis'
'Roesky, Herbert W.'

_publ_section_title
;
 Insertion of Cyclic Alkyl(amino) Carbene into the Si-H Bonds of
 Hydrochlorosilanes.
;
_journal_issue 5
_journal_name_full 'Inorganic chemistry'
_journal_page_first 1953
_journal_page_last 1955
_journal_paper_doi 10.1021/acs.inorgchem.6b00024
_journal_volume 55
_journal_year 2016
_chemical_formula_moiety 'C35 H55 Cl2 N3 Si'
_chemical_formula_sum 'C35 H55 Cl2 N3 Si'
_chemical_formula_weight 616.81
_space_group_crystal_system monoclinic
_space_group_IT_number 14
_space_group_name_Hall '-P 2ybc'
_space_group_name_H-M_alt 'P 1 21/c 1'
_atom_sites_solution_hydrogens mixed
_audit_creation_method SHELXL-2014/7
_cell_angle_alpha 90
_cell_angle_beta 112.38(2)
_cell_angle_gamma 90
_cell_formula_units_Z 4
_cell_length_a 13.314(2)
_cell_length_b 16.570(2)
_cell_length_c 17.340(3)
_cell_measurement_reflns_used 8043
_cell_measurement_temperature 100(2)
_cell_measurement_theta_max 16.928
_cell_measurement_theta_min 2.1555
_cell_volume 3537.3(10)
_computing_cell_refinement 'SAINT V8.30C'
_computing_data_collection 'APEX2 v2012.2'
_computing_data_reduction 'SAINT V8.30C'
_computing_molecular_graphics 'XSHELL in SHELXTL97'
_computing_publication_material 'XSHELL in SHELXTL97'
_computing_structure_refinement 'SHELXL-2014/7 (Sheldrick, 2014)'
_computing_structure_solution 'SHELXT (G.M.Sheldrick,Acta Cryst.(2015)A71,3-8)'
_diffrn_ambient_temperature 100(2)
_diffrn_measured_fraction_theta_full 0.999
_diffrn_measured_fraction_theta_max 0.999
_diffrn_measurement_device_type 'Bruker Smart APEX II Quazar'
_diffrn_measurement_method 'omega scans'
_diffrn_radiation_type AgK\a
_diffrn_radiation_wavelength 0.56086
_diffrn_reflns_av_R_equivalents 0.0842
_diffrn_reflns_av_unetI/netI 0.0334
_diffrn_reflns_Laue_measured_fraction_full 0.999
_diffrn_reflns_Laue_measured_fraction_max 0.999
_diffrn_reflns_limit_h_max 15
_diffrn_reflns_limit_h_min -15
_diffrn_reflns_limit_k_max 19
_diffrn_reflns_limit_k_min -19
_diffrn_reflns_limit_l_max 20
_diffrn_reflns_limit_l_min -20
_diffrn_reflns_number 104005
_diffrn_reflns_point_group_measured_fraction_full 0.999
_diffrn_reflns_point_group_measured_fraction_max 0.999
_diffrn_reflns_theta_full 19.510
_diffrn_reflns_theta_max 19.510
_diffrn_reflns_theta_min 1.305
_diffrn_source 'INCOATEC Microsource'
_exptl_absorpt_coefficient_mu 0.132
_exptl_absorpt_correction_T_max 0.7444
_exptl_absorpt_correction_T_min 0.7047
_exptl_absorpt_correction_type multi-scan
_exptl_absorpt_process_details SADABS-2015/1
_exptl_crystal_colour colourless
_exptl_crystal_density_diffrn 1.158
_exptl_crystal_description prism
_exptl_crystal_F_000 1336
_exptl_crystal_size_max 0.196
_exptl_crystal_size_mid 0.170
_exptl_crystal_size_min 0.062
_refine_diff_density_max 0.381
_refine_diff_density_min -0.319
_refine_diff_density_rms 0.048
_refine_ls_extinction_method none
_refine_ls_goodness_of_fit_ref 1.028
_refine_ls_hydrogen_treatment mixed
_refine_ls_matrix_type full
_refine_ls_number_parameters 387
_refine_ls_number_reflns 6257
_refine_ls_number_restraints 0
_refine_ls_restrained_S_all 1.028
_refine_ls_R_factor_all 0.0504
_refine_ls_R_factor_gt 0.0355
_refine_ls_shift/su_max 0.001
_refine_ls_shift/su_mean 0.000
_refine_ls_structure_factor_coef Fsqd
_refine_ls_weighting_details 'w=1/[\s^2^(Fo^2^)+(0.0296P)^2^+2.6582P] where P=(Fo^2^+2Fc^2^)/3'
_refine_ls_weighting_scheme calc
_refine_ls_wR_factor_gt 0.0776
_refine_ls_wR_factor_ref 0.0841
_reflns_Friedel_coverage 0.000
_reflns_number_gt 5027
_reflns_number_total 6257
_reflns_threshold_expression 'I > 2\s(I)'
_cod_data_source_file ic6b00024_si_005.cif
_cod_data_source_block p21c_a
_cod_original_sg_symbol_H-M 'P 21/c'
_cod_database_code 4347331
_shelx_shelxl_version_number 2014/7
_shelx_space_group_comment
;
The symmetry employed for this shelxl refinement is uniquely defined
by the following loop, which should always be used as a source of
symmetry information in preference to the above space-group names.
They are only intended as comments.
;
_shelx_estimated_absorpt_t_min 0.975
_shelx_estimated_absorpt_t_max 0.992

loop_
_space_group_symop_operation_xyz
'x, y, z'
'-x, y+1/2, -z+1/2'
'-x, -y, -z'
'x, -y-1/2, z-1/2'

loop_
_atom_site_label
_atom_site_type_symbol
_atom_site_fract_x
_atom_site_fract_y
_atom_site_fract_z
_atom_site_U_iso_or_equiv
_atom_site_adp_type
_atom_site_occupancy
_atom_site_site_symmetry_order
_atom_site_calc_flag
_atom_site_refinement_flags_posn
_atom_site_refinement_flags_adp
Si1 Si 0.58797(4) 0.70250(3) 0.61604(3) 0.01193(12) Uani 1 1 d . .
Cl2 Cl 0.63753(4) 0.58435(3) 0.65048(3) 0.01642(11) Uani 1 1 d . .
Cl3 Cl 0.62736(4) 0.76054(3) 0.72847(3) 0.01757(12) Uani 1 1 d . .
C4 C 0.67813(14) 0.74130(11) 0.56120(11) 0.0127(4) Uani 1 1 d . .
H4 H 0.6633(15) 0.7016(12) 0.5144(12) 0.015 Uiso 1 1 d . U
C5 C 0.65605(15) 0.82896(11) 0.52349(12) 0.0163(4) Uani 1 1 d . .
C6 C 0.60196(16) 0.88722(12) 0.56523(13) 0.0220(4) Uani 1 1 d . .
H6A H 0.5931 0.9403 0.5385 0.033 Uiso 1 1 calc R U
H6B H 0.6477 0.8924 0.6246 0.033 Uiso 1 1 calc R U
H6C H 0.5306 0.8661 0.5592 0.033 Uiso 1 1 calc R U
C7 C 0.58358(17) 0.82653(13) 0.43010(12) 0.0258(5) Uani 1 1 d . .
H7A H 0.5824 0.8800 0.4056 0.039 Uiso 1 1 calc R U
H7B H 0.5096 0.8112 0.4232 0.039 Uiso 1 1 calc R U
H7C H 0.6125 0.7869 0.4020 0.039 Uiso 1 1 calc R U
C8 C 0.77103(15) 0.85739(11) 0.53609(12) 0.0184(4) Uani 1 1 d . .
H8A H 0.7880 0.8428 0.4870 0.022 Uiso 1 1 calc R U
H8B H 0.7763 0.9168 0.5429 0.022 Uiso 1 1 calc R U
C9 C 0.85104(15) 0.81620(11) 0.61438(12) 0.0169(4) Uani 1 1 d . .
C10 C 0.86926(16) 0.86573(12) 0.69387(12) 0.0227(5) Uani 1 1 d . .
H10A H 0.8872 0.9215 0.6854 0.034 Uiso 1 1 calc R U
H10B H 0.9292 0.8421 0.7409 0.034 Uiso 1 1 calc R U
H10C H 0.8029 0.8650 0.7057 0.034 Uiso 1 1 calc R U
C11 C 0.96177(16) 0.80487(12) 0.60800(13) 0.0234(5) Uani 1 1 d . .
H11A H 0.9526 0.7745 0.5573 0.035 Uiso 1 1 calc R U
H11B H 1.0101 0.7751 0.6568 0.035 Uiso 1 1 calc R U
H11C H 0.9934 0.8578 0.6058 0.035 Uiso 1 1 calc R U
N12 N 0.79581(11) 0.73765(9) 0.61633(9) 0.0128(3) Uani 1 1 d . .
C13 C 0.85032(14) 0.66122(11) 0.62438(11) 0.0132(4) Uani 1 1 d . .
C14 C 0.85164(14) 0.61712(11) 0.55479(11) 0.0132(4) Uani 1 1 d . .
C15 C 0.81349(15) 0.65067(11) 0.46608(11) 0.0164(4) Uani 1 1 d . .
H15 H 0.7895 0.7077 0.4668 0.020 Uiso 1 1 calc R U
C16 C 0.71814(16) 0.60254(12) 0.40470(12) 0.0210(4) Uani 1 1 d . .
H16A H 0.6590 0.6006 0.4251 0.031 Uiso 1 1 calc R U
H16B H 0.7421 0.5475 0.3998 0.031 Uiso 1 1 calc R U
H16C H 0.6925 0.6288 0.3499 0.031 Uiso 1 1 calc R U
C17 C 0.90650(17) 0.65010(13) 0.43448(13) 0.0233(5) Uani 1 1 d . .
H17A H 0.9268 0.5942 0.4288 0.035 Uiso 1 1 calc R U
H17B H 0.9693 0.6787 0.4743 0.035 Uiso 1 1 calc R U
H17C H 0.8828 0.6770 0.3801 0.035 Uiso 1 1 calc R U
C18 C 0.89358(14) 0.53887(11) 0.56668(11) 0.0151(4) Uani 1 1 d . .
H18 H 0.8924 0.5086 0.5198 0.018 Uiso 1 1 calc R U
C19 C 0.93664(14) 0.50443(12) 0.64466(12) 0.0172(4) Uani 1 1 d . .
H19 H 0.9623 0.4504 0.6513 0.021 Uiso 1 1 calc R U
C20 C 0.94214(14) 0.54944(12) 0.71327(12) 0.0179(4) Uani 1 1 d . .
H20 H 0.9754 0.5267 0.7674 0.021 Uiso 1 1 calc R U
C21 C 0.90020(14) 0.62714(12) 0.70490(11) 0.0149(4) Uani 1 1 d . .
C22 C 0.91249(15) 0.67311(12) 0.78403(11) 0.0178(4) Uani 1 1 d . .
H22 H 0.8679 0.7234 0.7675 0.021 Uiso 1 1 calc R U
C23 C 1.03180(16) 0.69781(14) 0.83041(13) 0.0266(5) Uani 1 1 d . .
H23A H 1.0766 0.6493 0.8496 0.040 Uiso 1 1 calc R U
H23B H 1.0381 0.7314 0.8785 0.040 Uiso 1 1 calc R U
H23C H 1.0567 0.7284 0.7927 0.040 Uiso 1 1 calc R U
C24 C 0.87384(16) 0.62500(13) 0.84310(12) 0.0247(5) Uani 1 1 d . .
H24A H 0.7981 0.6086 0.8134 0.037 Uiso 1 1 calc R U
H24B H 0.8793 0.6587 0.8910 0.037 Uiso 1 1 calc R U
H24C H 0.9194 0.5769 0.8627 0.037 Uiso 1 1 calc R U
N25 N 0.44902(12) 0.70274(9) 0.56711(9) 0.0136(3) Uani 1 1 d . .
C26 C 0.38743(15) 0.65027(12) 0.49230(12) 0.0176(4) Uani 1 1 d . .
C27 C 0.46170(15) 0.62949(12) 0.44641(12) 0.0188(4) Uani 1 1 d . .
H27A H 0.4223 0.5955 0.3981 0.028 Uiso 1 1 calc R U
H27B H 0.5256 0.6003 0.4841 0.028 Uiso 1 1 calc R U
H27C H 0.4850 0.6793 0.4276 0.028 Uiso 1 1 calc R U
C28 C 0.35008(16) 0.57080(12) 0.51767(13) 0.0232(5) Uani 1 1 d . .
H28A H 0.3202 0.5356 0.4688 0.035 Uiso 1 1 calc R U
H28B H 0.2940 0.5818 0.5400 0.035 Uiso 1 1 calc R U
H28C H 0.4121 0.5441 0.5605 0.035 Uiso 1 1 calc R U
C29 C 0.29035(16) 0.69774(13) 0.43311(13) 0.0261(5) Uani 1 1 d . .
H29A H 0.3156 0.7488 0.4183 0.039 Uiso 1 1 calc R U
H29B H 0.2397 0.7089 0.4606 0.039 Uiso 1 1 calc R U
H29C H 0.2534 0.6660 0.3825 0.039 Uiso 1 1 calc R U
C30 C 0.38288(14) 0.74505(11) 0.60463(11) 0.0139(4) Uani 1 1 d . .
C31 C 0.32775(14) 0.69118(11) 0.64642(11) 0.0147(4) Uani 1 1 d . .
C32 C 0.38930(15) 0.64155(12) 0.71229(12) 0.0184(4) Uani 1 1 d . .
H32 H 0.4663 0.6422 0.7311 0.022 Uiso 1 1 calc R U
C33 C 0.33905(16) 0.59126(12) 0.75062(13) 0.0224(4) Uani 1 1 d . .
H33 H 0.3818 0.5589 0.7967 0.027 Uiso 1 1 calc R U
C34 C 0.22671(16) 0.58801(12) 0.72191(13) 0.0243(5) Uani 1 1 d . .
H34 H 0.1924 0.5529 0.7477 0.029 Uiso 1 1 calc R U
C35 C 0.16469(15) 0.63590(12) 0.65568(13) 0.0222(5) Uani 1 1 d . .
H35 H 0.0877 0.6334 0.6356 0.027 Uiso 1 1 calc R U
C36 C 0.21478(15) 0.68762(12) 0.61839(12) 0.0184(4) Uani 1 1 d . .
H36 H 0.1717 0.7209 0.5733 0.022 Uiso 1 1 calc R U
N37 N 0.38013(12) 0.82088(9) 0.59815(9) 0.0152(3) Uani 1 1 d . .
C38 C 0.33038(16) 0.88018(12) 0.63695(13) 0.0213(4) Uani 1 1 d . .
C39 C 0.4115(2) 0.94990(13) 0.66219(16) 0.0365(6) Uani 1 1 d . .
H39A H 0.4266 0.9675 0.6137 0.055 Uiso 1 1 calc R U
H39B H 0.4792 0.9319 0.7063 0.055 Uiso 1 1 calc R U
H39C H 0.3809 0.9950 0.6827 0.055 Uiso 1 1 calc R U
C40 C 0.30872(19) 0.85421(13) 0.71386(13) 0.0291(5) Uani 1 1 d . .
H40A H 0.2474 0.8166 0.6971 0.044 Uiso 1 1 calc R U
H40B H 0.2915 0.9018 0.7401 0.044 Uiso 1 1 calc R U
H40C H 0.3735 0.8276 0.7537 0.044 Uiso 1 1 calc R U
C41 C 0.22466(19) 0.90822(14) 0.56775(14) 0.0343(6) Uani 1 1 d . .
H41A H 0.2395 0.9243 0.5187 0.051 Uiso 1 1 calc R U
H41B H 0.1951 0.9543 0.5876 0.051 Uiso 1 1 calc R U
H41C H 0.1718 0.8640 0.5527 0.051 Uiso 1 1 calc R U

loop_
_atom_site_aniso_label
_atom_site_aniso_U_11
_atom_site_aniso_U_22
_atom_site_aniso_U_33
_atom_site_aniso_U_23
_atom_site_aniso_U_13
_atom_site_aniso_U_12
Si1 0.0113(2) 0.0120(3) 0.0122(3) -0.0011(2) 0.0042(2) -0.0007(2)
Cl2 0.0150(2) 0.0139(2) 0.0199(2) 0.00295(19) 0.00610(19) 0.00066(18)
Cl3 0.0163(2) 0.0221(3) 0.0146(2) -0.00525(19) 0.00611(19) -0.00369(19)
C4 0.0135(9) 0.0119(9) 0.0123(9) -0.0009(8) 0.0043(8) -0.0001(7)
C5 0.0194(10) 0.0124(10) 0.0187(10) 0.0028(8) 0.0089(8) 0.0013(8)
C6 0.0246(11) 0.0134(10) 0.0320(12) 0.0034(9) 0.0153(9) 0.0007(8)
C7 0.0315(12) 0.0208(11) 0.0205(11) 0.0083(9) 0.0049(9) 0.0031(9)
C8 0.0249(10) 0.0131(10) 0.0226(11) 0.0001(8) 0.0149(9) -0.0009(8)
C9 0.0172(10) 0.0130(10) 0.0233(11) -0.0021(8) 0.0110(9) -0.0043(8)
C10 0.0231(11) 0.0182(11) 0.0266(11) -0.0067(9) 0.0092(9) -0.0053(9)
C11 0.0205(10) 0.0197(11) 0.0348(12) -0.0002(9) 0.0162(10) -0.0030(9)
N12 0.0110(7) 0.0117(8) 0.0157(8) -0.0008(6) 0.0051(6) -0.0010(6)
C13 0.0092(9) 0.0142(10) 0.0175(10) 0.0000(8) 0.0065(8) -0.0016(7)
C14 0.0106(9) 0.0155(10) 0.0152(9) 0.0007(8) 0.0069(8) -0.0020(7)
C15 0.0208(10) 0.0158(10) 0.0141(10) 0.0016(8) 0.0085(8) 0.0025(8)
C16 0.0281(11) 0.0198(11) 0.0143(10) 0.0004(8) 0.0074(9) 0.0034(9)
C17 0.0301(11) 0.0248(12) 0.0213(11) 0.0024(9) 0.0168(9) 0.0030(9)
C18 0.0139(9) 0.0170(10) 0.0159(10) -0.0022(8) 0.0074(8) 0.0000(8)
C19 0.0152(9) 0.0155(10) 0.0218(10) 0.0016(8) 0.0081(8) 0.0021(8)
C20 0.0135(9) 0.0247(11) 0.0142(10) 0.0053(8) 0.0039(8) 0.0025(8)
C21 0.0096(9) 0.0216(10) 0.0143(9) -0.0001(8) 0.0054(8) -0.0006(8)
C22 0.0152(9) 0.0238(11) 0.0144(10) -0.0018(8) 0.0056(8) 0.0028(8)
C23 0.0201(11) 0.0371(13) 0.0199(11) -0.0079(10) 0.0047(9) -0.0013(10)
C24 0.0242(11) 0.0367(13) 0.0156(10) -0.0004(9) 0.0101(9) 0.0021(10)
N25 0.0122(8) 0.0139(8) 0.0142(8) -0.0039(6) 0.0047(6) -0.0006(6)
C26 0.0132(9) 0.0192(11) 0.0175(10) -0.0071(8) 0.0023(8) -0.0017(8)
C27 0.0177(10) 0.0207(11) 0.0150(10) -0.0061(8) 0.0030(8) -0.0017(8)
C28 0.0192(10) 0.0212(11) 0.0289(12) -0.0103(9) 0.0090(9) -0.0054(9)
C29 0.0197(10) 0.0321(12) 0.0202(11) -0.0051(9) 0.0006(9) 0.0049(9)
C30 0.0100(9) 0.0175(10) 0.0121(9) -0.0034(8) 0.0018(7) -0.0005(8)
C31 0.0141(9) 0.0129(10) 0.0180(10) -0.0041(8) 0.0073(8) -0.0002(8)
C32 0.0125(9) 0.0216(11) 0.0206(10) -0.0007(8) 0.0056(8) -0.0007(8)
C33 0.0211(10) 0.0227(11) 0.0241(11) 0.0062(9) 0.0094(9) 0.0014(9)
C34 0.0241(11) 0.0214(11) 0.0337(12) 0.0014(9) 0.0180(10) -0.0045(9)
C35 0.0133(10) 0.0208(11) 0.0351(12) -0.0018(9) 0.0120(9) -0.0012(8)
C36 0.0151(9) 0.0169(10) 0.0229(11) -0.0013(8) 0.0067(8) 0.0011(8)
N37 0.0145(8) 0.0149(9) 0.0169(8) -0.0015(7) 0.0066(7) 0.0006(7)
C38 0.0249(11) 0.0154(10) 0.0293(11) -0.0030(9) 0.0167(9) 0.0023(8)
C39 0.0475(14) 0.0189(12) 0.0570(16) -0.0144(11) 0.0354(13) -0.0069(10)
C40 0.0411(13) 0.0250(12) 0.0290(12) -0.0069(9) 0.0220(11) -0.0016(10)
C41 0.0381(13) 0.0306(13) 0.0385(14) 0.0029(11) 0.0193(11) 0.0167(11)

loop_
_atom_type_symbol
_atom_type_description
_atom_type_scat_dispersion_real
_atom_type_scat_dispersion_imag
_atom_type_scat_source
C C 0.0015 0.0009 'International Tables Vol C Tables 4.2.6.8 and 6.1.1.4'
H H 0.0000 0.0000 'International Tables Vol C Tables 4.2.6.8 and 6.1.1.4'
N N 0.0030 0.0019 'International Tables Vol C Tables 4.2.6.8 and 6.1.1.4'
Si Si 0.0522 0.0431 'International Tables Vol C Tables 4.2.6.8 and 6.1.1.4'
Cl Cl 0.0998 0.0984 'International Tables Vol C Tables 4.2.6.8 and 6.1.1.4'

loop_
_geom_angle_atom_site_label_1
_geom_angle_atom_site_label_2
_geom_angle_atom_site_label_3
_geom_angle
N25 Si1 C4 121.19(8)
N25 Si1 Cl3 107.80(6)
C4 Si1 Cl3 109.51(6)
N25 Si1 Cl2 107.97(6)
C4 Si1 Cl2 105.65(6)
Cl3 Si1 Cl2 103.28(3)
N12 C4 C5 106.72(14)
N12 C4 Si1 111.94(12)
C5 C4 Si1 117.73(12)
N12 C4 H4 109.0(11)
C5 C4 H4 108.7(11)
Si1 C4 H4 102.4(11)
C8 C5 C7 110.47(16)
C8 C5 C6 111.11(16)
C7 C5 C6 107.05(16)
C8 C5 C4 101.86(14)
C7 C5 C4 110.87(15)
C6 C5 C4 115.47(15)
C5 C6 H6A 109.5
C5 C6 H6B 109.5
H6A C6 H6B 109.5
C5 C6 H6C 109.5
H6A C6 H6C 109.5
H6B C6 H6C 109.5
C5 C7 H7A 109.5
C5 C7 H7B 109.5
H7A C7 H7B 109.5
C5 C7 H7C 109.5
H7A C7 H7C 109.5
H7B C7 H7C 109.5
C9 C8 C5 108.00(15)
C9 C8 H8A 110.1
C5 C8 H8A 110.1
C9 C8 H8B 110.1
C5 C8 H8B 110.1
H8A C8 H8B 108.4
N12 C9 C8 103.01(14)
N12 C9 C11 112.86(15)
C8 C9 C11 110.78(16)
N12 C9 C10 110.66(15)
C8 C9 C10 112.03(16)
C11 C9 C10 107.56(16)
C9 C10 H10A 109.5
C9 C10 H10B 109.5
H10A C10 H10B 109.5
C9 C10 H10C 109.5
H10A C10 H10C 109.5
H10B C10 H10C 109.5
C9 C11 H11A 109.5
C9 C11 H11B 109.5
H11A C11 H11B 109.5
C9 C11 H11C 109.5
H11A C11 H11C 109.5
H11B C11 H11C 109.5
C13 N12 C4 117.69(14)
C13 N12 C9 122.11(14)
C4 N12 C9 110.72(14)
C21 C13 C14 118.76(16)
C21 C13 N12 118.45(16)
C14 C13 N12 122.72(16)
C18 C14 C13 119.18(17)
C18 C14 C15 116.56(16)
C13 C14 C15 124.22(16)
C14 C15 C17 110.69(15)
C14 C15 C16 112.29(15)
C17 C15 C16 108.46(16)
C14 C15 H15 108.4
C17 C15 H15 108.4
C16 C15 H15 108.4
C15 C16 H16A 109.5
C15 C16 H16B 109.5
H16A C16 H16B 109.5
C15 C16 H16C 109.5
H16A C16 H16C 109.5
H16B C16 H16C 109.5
C15 C17 H17A 109.5
C15 C17 H17B 109.5
H17A C17 H17B 109.5
C15 C17 H17C 109.5
H17A C17 H17C 109.5
H17B C17 H17C 109.5
C19 C18 C14 121.60(17)
C19 C18 H18 119.2
C14 C18 H18 119.2
C18 C19 C20 119.21(18)
C18 C19 H19 120.4
C20 C19 H19 120.4
C19 C20 C21 121.52(17)
C19 C20 H20 119.2
C21 C20 H20 119.2
C20 C21 C13 119.47(17)
C20 C21 C22 117.95(16)
C13 C21 C22 122.57(17)
C21 C22 C24 113.18(16)
C21 C22 C23 109.85(15)
C24 C22 C23 109.36(16)
C21 C22 H22 108.1
C24 C22 H22 108.1
C23 C22 H22 108.1
C22 C23 H23A 109.5
C22 C23 H23B 109.5
H23A C23 H23B 109.5
C22 C23 H23C 109.5
H23A C23 H23C 109.5
H23B C23 H23C 109.5
C22 C24 H24A 109.5
C22 C24 H24B 109.5
H24A C24 H24B 109.5
C22 C24 H24C 109.5
H24A C24 H24C 109.5
H24B C24 H24C 109.5
C30 N25 C26 115.81(14)
C30 N25 Si1 120.05(12)
C26 N25 Si1 123.46(12)
N25 C26 C27 109.18(14)
N25 C26 C29 108.85(15)
C27 C26 C29 108.45(16)
N25 C26 C28 112.11(16)
C27 C26 C28 107.57(16)
C29 C26 C28 110.60(16)
C26 C27 H27A 109.5
C26 C27 H27B 109.5
H27A C27 H27B 109.5
C26 C27 H27C 109.5
H27A C27 H27C 109.5
H27B C27 H27C 109.5
C26 C28 H28A 109.5
C26 C28 H28B 109.5
H28A C28 H28B 109.5
C26 C28 H28C 109.5
H28A C28 H28C 109.5
H28B C28 H28C 109.5
C26 C29 H29A 109.5
C26 C29 H29B 109.5
H29A C29 H29B 109.5
C26 C29 H29C 109.5
H29A C29 H29C 109.5
H29B C29 H29C 109.5
N37 C30 N25 116.20(16)
N37 C30 C31 129.12(17)
N25 C30 C31 114.69(15)
C32 C31 C36 118.72(17)
C32 C31 C30 120.16(16)
C36 C31 C30 121.08(17)
C33 C32 C31 120.49(17)
C33 C32 H32 119.8
C31 C32 H32 119.8
C34 C33 C32 120.19(19)
C34 C33 H33 119.9
C32 C33 H33 119.9
C35 C34 C33 119.87(18)
C35 C34 H34 120.1
C33 C34 H34 120.1
C34 C35 C36 120.06(18)
C34 C35 H35 120.0
C36 C35 H35 120.0
C35 C36 C31 120.63(18)
C35 C36 H36 119.7
C31 C36 H36 119.7
C30 N37 C38 128.55(16)
N37 C38 C39 103.99(15)
N37 C38 C40 118.33(16)
C39 C38 C40 108.10(18)
N37 C38 C41 106.35(16)
C39 C38 C41 109.48(18)
C40 C38 C41 110.24(17)
C38 C39 H39A 109.5
C38 C39 H39B 109.5
H39A C39 H39B 109.5
C38 C39 H39C 109.5
H39A C39 H39C 109.5
H39B C39 H39C 109.5
C38 C40 H40A 109.5
C38 C40 H40B 109.5
H40A C40 H40B 109.5
C38 C40 H40C 109.5
H40A C40 H40C 109.5
H40B C40 H40C 109.5
C38 C41 H41A 109.5
C38 C41 H41B 109.5
H41A C41 H41B 109.5
C38 C41 H41C 109.5
H41A C41 H41C 109.5
H41B C41 H41C 109.5

loop_
_geom_bond_atom_site_label_1
_geom_bond_atom_site_label_2
_geom_bond_distance
Si1 N25 1.7166(16)
Si1 C4 1.9048(18)
Si1 Cl3 2.0547(7)
Si1 Cl2 2.0797(7)
C4 N12 1.494(2)
C4 C5 1.574(3)
C4 H4 1.005(19)
C5 C8 1.536(3)
C5 C7 1.538(3)
C5 C6 1.540(3)
C6 H6A 0.9800
C6 H6B 0.9800
C6 H6C 0.9800
C7 H7A 0.9800
C7 H7B 0.9800
C7 H7C 0.9800
C8 C9 1.530(3)
C8 H8A 0.9900
C8 H8B 0.9900
C9 N12 1.502(2)
C9 C11 1.531(3)
C9 C10 1.542(3)
C10 H10A 0.9800
C10 H10B 0.9800
C10 H10C 0.9800
C11 H11A 0.9800
C11 H11B 0.9800
C11 H11C 0.9800
N12 C13 1.440(2)
C13 C21 1.415(3)
C13 C14 1.416(3)
C14 C18 1.396(3)
C14 C15 1.529(2)
C15 C17 1.533(3)
C15 C16 1.533(3)
C15 H15 1.0000
C16 H16A 0.9800
C16 H16B 0.9800
C16 H16C 0.9800
C17 H17A 0.9800
C17 H17B 0.9800
C17 H17C 0.9800
C18 C19 1.376(3)
C18 H18 0.9500
C19 C20 1.382(3)
C19 H19 0.9500
C20 C21 1.389(3)
C20 H20 0.9500
C21 C22 1.523(3)
C22 C24 1.533(3)
C22 C23 1.538(3)
C22 H22 1.0000
C23 H23A 0.9800
C23 H23B 0.9800
C23 H23C 0.9800
C24 H24A 0.9800
C24 H24B 0.9800
C24 H24C 0.9800
N25 C30 1.458(2)
N25 C26 1.517(2)
C26 C27 1.526(3)
C26 C29 1.527(3)
C26 C28 1.530(3)
C27 H27A 0.9800
C27 H27B 0.9800
C27 H27C 0.9800
C28 H28A 0.9800
C28 H28B 0.9800
C28 H28C 0.9800
C29 H29A 0.9800
C29 H29B 0.9800
C29 H29C 0.9800
C30 N37 1.261(2)
C30 C31 1.505(3)
C31 C32 1.393(3)
C31 C36 1.395(3)
C32 C33 1.386(3)
C32 H32 0.9500
C33 C34 1.386(3)
C33 H33 0.9500
C34 C35 1.381(3)
C34 H34 0.9500
C35 C36 1.388(3)
C35 H35 0.9500
C36 H36 0.9500
N37 C38 1.482(2)
C38 C39 1.528(3)
C38 C40 1.530(3)
C38 C41 1.533(3)
C39 H39A 0.9800
C39 H39B 0.9800
C39 H39C 0.9800
C40 H40A 0.9800
C40 H40B 0.9800
C40 H40C 0.9800
C41 H41A 0.9800
C41 H41B 0.9800
C41 H41C 0.9800

loop_
_geom_torsion_atom_site_label_1
_geom_torsion_atom_site_label_2
_geom_torsion_atom_site_label_3
_geom_torsion_atom_site_label_4
_geom_torsion
N12 C4 C5 C8 19.50(18)
Si1 C4 C5 C8 146.27(13)
N12 C4 C5 C7 137.05(16)
Si1 C4 C5 C7 -96.18(17)
N12 C4 C5 C6 -101.00(18)
Si1 C4 C5 C6 25.8(2)
C7 C5 C8 C9 -148.54(16)
C6 C5 C8 C9 92.81(18)
C4 C5 C8 C9 -30.70(18)
C5 C8 C9 N12 30.02(18)
C5 C8 C9 C11 150.96(16)
C5 C8 C9 C10 -88.93(18)
C5 C4 N12 C13 -148.86(15)
Si1 C4 N12 C13 80.99(16)
C5 C4 N12 C9 -1.70(18)
Si1 C4 N12 C9 -131.84(13)
C8 C9 N12 C13 128.47(16)
C11 C9 N12 C13 9.0(2)
C10 C9 N12 C13 -111.63(18)
C8 C9 N12 C4 -17.00(18)
C11 C9 N12 C4 -136.50(16)
C10 C9 N12 C4 102.91(17)
C4 N12 C13 C21 -121.78(17)
C9 N12 C13 C21 95.0(2)
C4 N12 C13 C14 55.2(2)
C9 N12 C13 C14 -88.0(2)
C21 C13 C14 C18 5.4(2)
N12 C13 C14 C18 -171.53(16)
C21 C13 C14 C15 -172.20(16)
N12 C13 C14 C15 10.9(3)
C18 C14 C15 C17 -58.0(2)
C13 C14 C15 C17 119.65(19)
C18 C14 C15 C16 63.3(2)
C13 C14 C15 C16 -118.98(19)
C13 C14 C18 C19 -2.0(3)
C15 C14 C18 C19 175.81(16)
C14 C18 C19 C20 -2.4(3)
C18 C19 C20 C21 3.3(3)
C19 C20 C21 C13 0.2(3)
C19 C20 C21 C22 -178.43(17)
C14 C13 C21 C20 -4.5(3)
N12 C13 C21 C20 172.53(15)
C14 C13 C21 C22 173.99(16)
N12 C13 C21 C22 -8.9(2)
C20 C21 C22 C24 -50.9(2)
C13 C21 C22 C24 130.56(18)
C20 C21 C22 C23 71.7(2)
C13 C21 C22 C23 -106.9(2)
C4 Si1 N25 C30 -123.03(14)
Cl3 Si1 N25 C30 4.16(15)
Cl2 Si1 N25 C30 115.12(13)
C4 Si1 N25 C26 66.84(17)
Cl3 Si1 N25 C26 -165.98(13)
Cl2 Si1 N25 C26 -55.02(15)
C30 N25 C26 C27 164.50(15)
Si1 N25 C26 C27 -25.0(2)
C30 N25 C26 C29 46.3(2)
Si1 N25 C26 C29 -143.20(14)
C30 N25 C26 C28 -76.41(19)
Si1 N25 C26 C28 94.11(17)
C26 N25 C30 N37 -112.95(18)
Si1 N25 C30 N37 76.19(19)
C26 N25 C30 C31 67.4(2)
Si1 N25 C30 C31 -103.44(16)
N37 C30 C31 C32 -119.7(2)
N25 C30 C31 C32 59.9(2)
N37 C30 C31 C36 62.6(3)
N25 C30 C31 C36 -117.79(19)
C36 C31 C32 C33 -1.7(3)
C30 C31 C32 C33 -179.44(17)
C31 C32 C33 C34 2.1(3)
C32 C33 C34 C35 -0.9(3)
C33 C34 C35 C36 -0.5(3)
C34 C35 C36 C31 0.8(3)
C32 C31 C36 C35 0.3(3)
C30 C31 C36 C35 177.97(17)
N25 C30 N37 C38 -172.94(16)
C31 C30 N37 C38 6.6(3)
C30 N37 C38 C39 140.3(2)
C30 N37 C38 C40 20.5(3)
C30 N37 C38 C41 -104.1(2)
